data_8100633
loop_
_publ_author_name
'Dridi, Khaireddine'
'Rzaigui, Mohamed'
'Zantour, Hedi'

_publ_section_title
;
Crystal structure of 5-ethyl-3-hydroxy-9-tert-butylthieno[3,2-e]-1,
2,4-triazolo[2,3-c]pyrimidine, C~13~H~16~N~4~OS
;
_journal_issue 2
_journal_name_full 'Zeitschrift f\"ur Kristallographie - New Crystal Structures'
_journal_page_first 275
_journal_page_last 276
_journal_volume 217
_journal_year 2002
_chemical_formula_moiety 'C13 H16 N4 O1 S1'
_chemical_formula_structural 'C13 H16 N4 O1 S1'
_chemical_formula_sum 'C13 H16 N4 O S'
_chemical_formula_weight 276.36
_space_group_IT_number 14
_symmetry_cell_setting monoclinic
_symmetry_space_group_name_Hall '-P 2yab'
_symmetry_space_group_name_H-M 'P 1 21/a 1'
_cell_angle_alpha 90
_cell_angle_beta 91.84(5)
_cell_angle_gamma 90
_cell_formula_units_Z 4
_cell_length_a 6.286(4)
_cell_length_b 19.268(5)
_cell_length_c 11.060(2)
_cell_measurement_temperature 296
_cell_volume 1338.9(7)
_diffrn_ambient_temperature 296.2
_exptl_crystal_density_diffrn 1.371
_cod_original_sg_symbol_H-M 'P 21/a'
_cod_original_formula_sum 'C13 H16 N4 O1 S1'
_cod_database_code 8100633

loop_
_symmetry_equiv_pos_as_xyz
'  +x,  +y,  +z'
'1/2-x,1/2+y,  -z'
'  -x,  -y,  -z'
'1/2+x,1/2-y,  +z'

loop_
_atom_site_label
_atom_site_fract_x
_atom_site_fract_y
_atom_site_fract_z
_atom_site_U_iso_or_equiv
_atom_site_occupancy
_atom_site_adp_type
_atom_site_calc_flag
_atom_site_calc_attached_atom
S(0) 0.01815(8) 0.19948(3) 0.37551(5) 0.0469(2) 1.000 Uani d ?
O(0) 0.9561(2) -0.01736(8) 0.33056(13) 0.0497(4) 1.000 Uani d ?
N(1) 0.5905(2) 0.08408(8) 0.46285(13) 0.0342(4) 1.000 Uani d ?
N(2) 0.7726(2) 0.04377(8) 0.4757(1) 0.0386(5) 1.000 Uani d ?
N(4) 0.6521(2) 0.04512(8) 0.27896(13) 0.0370(4) 1.000 Uani d ?
N(6) 0.3167(3) 0.15198(9) 0.5310(2) 0.0425(5) 1.000 Uani d ?
C(3) 0.7981(3) 0.02318(10) 0.3631(2) 0.0365(5) 1.000 Uani d ?
C(5) 0.2445(3) 0.15329(10) 0.4145(2) 0.0365(5) 1.000 Uani d ?
C(8) 0.0457(3) 0.17812(10) 0.2261(2) 0.0438(6) 1.000 Uani d ?
C(9) 0.2170(3) 0.13760(10) 0.2027(2) 0.0376(5) 1.000 Uani d ?
C(10) 0.3344(3) 0.12220(9) 0.3143(2) 0.0321(5) 1.000 Uani d ?
C(11) 0.4922(3) 0.11812(10) 0.5550(2) 0.0406(5) 1.000 Uani d ?
C(12) 0.5219(3) 0.08368(9) 0.3434(2) 0.0322(5) 1.000 Uani d ?
C(13) 0.5896(4) 0.11734(12) 0.6787(2) 0.0543(7) 1.000 Uani d ?
C(14) 0.7519(5) 0.1740(2) 0.6948(2) 0.0823(10) 1.000 Uani d ?
C(15) 0.2688(3) 0.11169(10) 0.0772(2) 0.0399(5) 1.000 Uani d ?
C(16) 0.4910(3) 0.13627(12) 0.0446(2) 0.0499(6) 1.000 Uani d ?
C(17) 0.1080(4) 0.13913(13) -0.0186(2) 0.0606(7) 1.000 Uani d ?
C(18) 0.2579(3) 0.03226(11) 0.0749(2) 0.0474(6) 1.000 Uani d ?
H(1) 0.6512 0.0625 0.6959 0.064 1.000 Uiso c ?
H(2) 0.4466 0.1319 0.7259 0.064 1.000 Uiso c ?
H(3) 0.8725 0.1539 0.6293 0.095 1.000 Uiso c ?
H(4) 0.8135 0.1734 0.7750 0.095 1.000 Uiso c ?
H(5) 0.6959 0.2277 0.6625 0.095 1.000 Uiso c ?
H(6) 0.5120 0.1892 0.0321 0.059 1.000 Uiso c ?
H(7) 0.6052 0.1157 0.0957 0.059 1.000 Uiso c ?
H(8) 0.5360 0.1147 -0.0359 0.059 1.000 Uiso c ?
H(9) 0.3687 0.0157 0.1381 0.056 1.000 Uiso c ?
H(10) 0.2493 0.0134 -0.0069 0.056 1.000 Uiso c ?
H(11) 0.1156 0.0188 0.0941 0.056 1.000 Uiso c ?
H(12) 0.1455 0.1175 -0.1021 0.071 1.000 Uiso c ?
H(13) -0.0461 0.1176 -0.0029 0.071 1.000 Uiso c ?
H(14) 0.1093 0.1865 -0.0271 0.071 1.000 Uiso c ?
H(15) 1.0469 -0.0310 0.3943 0.059 1.000 Uiso c ?
H(16) -0.0815 0.1996 0.1617 0.052 1.000 Uiso c ?

loop_
_atom_site_aniso_label
_atom_site_aniso_U_11
_atom_site_aniso_U_22
_atom_site_aniso_U_33
_atom_site_aniso_U_12
_atom_site_aniso_U_13
_atom_site_aniso_U_23
S(0) 0.0331(2) 0.0453(3) 0.0625(4) 0.0106(2) 0.0041(2) -0.0023(3)
O(0) 0.0396(7) 0.0614(9) 0.0479(8) 0.0224(7) -0.0041(6) 0.0023(7)
N(1) 0.0293(8) 0.0347(9) 0.0381(9) 0.0018(7) -0.0023(7) 0.0025(7)
N(2) 0.0291(8) 0.0428(10) 0.0436(10) 0.0056(7) -0.0047(7) 0.0042(8)
N(4) 0.0281(7) 0.0425(10) 0.0400(9) 0.0055(7) -0.0029(7) -0.0010(7)
N(6) 0.0422(9) 0.0411(9) 0.0445(10) 0.0027(8) 0.0048(8) -0.0016(8)
C(3) 0.0276(9) 0.0387(11) 0.0431(11) 0.0042(8) -0.0010(8) 0.0030(9)
C(5) 0.0288(9) 0.0318(10) 0.0489(12) 0.0008(8) 0.0019(8) -0.0002(9)
C(8) 0.0300(9) 0.0431(11) 0.0579(13) 0.0040(8) -0.0032(9) 0.0029(10)
C(9) 0.0278(9) 0.0357(10) 0.0489(12) -0.0012(8) -0.0050(8) 0.0007(9)
C(10) 0.0228(8) 0.0308(9) 0.0427(10) -0.0017(7) -0.0008(7) -0.0003(8)
C(11) 0.0437(11) 0.0389(11) 0.0393(11) 0.0011(9) 0.0028(8) 0.0025(9)
C(12) 0.0261(8) 0.0321(10) 0.0384(11) -0.0024(7) -0.0014(8) 0.0017(8)
C(13) 0.060(1) 0.062(1) 0.0403(12) 0.0077(12) 0.0000(10) 0.0012(11)
C(14) 0.096(2) 0.082(2) 0.066(2) -0.015(2) -0.035(2) 0.003(2)
C(15) 0.0300(9) 0.0467(11) 0.0424(11) 0.0052(8) -0.0060(8) 0.0012(9)
C(16) 0.0438(11) 0.056(1) 0.0498(12) -0.0016(10) 0.0033(9) 0.0080(10)
C(17) 0.0501(13) 0.077(2) 0.054(1) 0.0168(12) -0.0127(11) 0.0027(12)
C(18) 0.0410(11) 0.0523(13) 0.0484(12) -0.0037(10) -0.0067(9) -0.0090(10)

loop_
_geom_bond_atom_site_label_1
_geom_bond_atom_site_label_2
_geom_bond_distance
_geom_bond_site_symmetry_1
_geom_bond_site_symmetry_2
_geom_bond_publ_flag
S C8 1.717(3) . . yes
S C5 1.721(3) . . yes
O H15 0.93 . . yes
O C3 1.323(3) . . yes
N1 C11 1.375(3) . . yes
N1 C12 1.377(3) . . yes
N1 N2 1.387(3) . . yes
N2 C3 1.321(3) . . yes
N4 C12 1.329(3) . . yes
N4 C3 1.354(3) . . yes
N6 C11 1.302(3) . . yes
N6 C5 1.352(3) . . yes
C5 C10 1.395(3) . . yes
C8 H16 1.13 . . yes
C8 C9 1.362(3) . . yes
C9 C10 1.448(3) . . yes
C9 C15 1.521(4) . . yes
C10 C12 1.421(3) . . yes
C11 C13 1.481(4) . . yes
C13 H2 1.09 . . yes
C13 H1 1.14 . . yes
C13 C14 1.501(5) . . yes
C14 H4 0.96 . . yes
C14 H3 1.13 . . yes
C14 H5 1.15 . . yes
C15 C16 1.529(4) . . yes
C15 C18 1.532(4) . . yes
C15 C17 1.534(4) . . yes
C16 H7 0.98 . . yes
C16 H8 1.03 . . yes
C16 H6 1.04 . . yes
C17 H14 0.92 . . yes
C17 H12 1.05 . . yes
C17 H13 1.07 . . yes
C18 H11 0.96 . . yes
C18 H10 0.97 . . yes
C18 H9 1.02 . . yes
H1 H2 1.89 . . no
H3 H4 1.71 . . no
H3 H5 1.85 . . no
H4 H5 1.77 . . no
H6 H8 1.63 . . no
H6 H7 1.68 . . no
H7 H8 1.51 . . no
H9 H11 1.65 . . no
H9 H10 1.75 . . no
H10 H11 1.42 . . no
H12 H14 1.59 . . no
H12 H13 1.66 . . no
H13 H14 1.68 . . no

loop_
_cod_related_entry_id
_cod_related_entry_database
_cod_related_entry_code
1 ChemSpider 21122395
